data_4110303
loop_
_publ_author_name
'Xiao-Ning Cheng'
'Wei-Xiong Zhang'
'Xiao-Ming Chen'

_publ_contact_author
;
      Chen, Xiao-Ming
      School of Chemistry and Chemical Engineering
      Sun Yat-Sen University
      Guangzhou, 510275
      P. R. China
;
_publ_contact_author_email cxm@mail.sysu.edu.cn
_publ_contact_author_fax '86 20 84112245'
_publ_contact_author_phone 86-20-84113986
_publ_section_title
;
 Single Crystal-to-Single Crystal Transformation from Ferromagnetic
 Discrete Molecules to a Spin-Canting Antiferromagnetic Layer
;
_journal_name_full 'Journal of the American Chemical Society'
_journal_page_first 15738
_journal_page_last 15739
_journal_paper_doi 10.1021/ja074962i
_journal_volume 129
_journal_year 2007
_chemical_formula_sum 'C22 H16 Co2 N8 O6'
_chemical_formula_weight 606.29
_chemical_name_systematic
; 
 ? 
;
_space_group_IT_number 14
_symmetry_cell_setting monoclinic
_symmetry_space_group_name_Hall '-P 2ybc'
_symmetry_space_group_name_H-M 'P 1 21/c 1'
_atom_sites_solution_hydrogens geom
_atom_sites_solution_primary direct
_atom_sites_solution_secondary difmap
_audit_creation_method SHELXL-97
_cell_angle_alpha 90.00
_cell_angle_beta 91.352(5)
_cell_angle_gamma 90.00
_cell_formula_units_Z 2
_cell_length_a 9.722(3)
_cell_length_b 7.723(2)
_cell_length_c 15.010(4)
_cell_measurement_temperature 293(2)
_cell_volume 1126.7(5)
_computing_cell_refinement SAINT
_computing_data_collection SMART
_computing_data_reduction SAINT
_computing_structure_refinement 'SHELXL-97 (Sheldrick, 1997)'
_computing_structure_solution 'SHELXS-97 (Sheldrick, 1990)'
_diffrn_ambient_temperature 293(2)
_diffrn_measured_fraction_theta_full 0.977
_diffrn_measured_fraction_theta_max 0.977
_diffrn_measurement_device_type CCD
_diffrn_measurement_method '/w scan'
_diffrn_radiation_monochromator graphite
_diffrn_radiation_source 'fine-focus sealed tube'
_diffrn_radiation_type MoK\a
_diffrn_radiation_wavelength 0.71073
_diffrn_reflns_av_R_equivalents 0.0381
_diffrn_reflns_av_sigmaI/netI 0.0453
_diffrn_reflns_limit_h_max 11
_diffrn_reflns_limit_h_min -10
_diffrn_reflns_limit_k_max 9
_diffrn_reflns_limit_k_min -9
_diffrn_reflns_limit_l_max 18
_diffrn_reflns_limit_l_min -18
_diffrn_reflns_number 6397
_diffrn_reflns_theta_full 25.99
_diffrn_reflns_theta_max 25.99
_diffrn_reflns_theta_min 2.10
_exptl_absorpt_coefficient_mu 1.533
_exptl_absorpt_correction_T_max 0.9273
_exptl_absorpt_correction_T_min 0.8027
_exptl_absorpt_correction_type multi-scan
_exptl_absorpt_process_details SADABS
_exptl_crystal_colour dark-red
_exptl_crystal_density_diffrn 1.787
_exptl_crystal_description block
_exptl_crystal_F_000 612
_exptl_crystal_size_max 0.15
_exptl_crystal_size_mid 0.11
_exptl_crystal_size_min 0.05
_refine_diff_density_max 0.681
_refine_diff_density_min -0.365
_refine_diff_density_rms 0.095
_refine_ls_extinction_method none
_refine_ls_goodness_of_fit_ref 1.108
_refine_ls_hydrogen_treatment constr
_refine_ls_matrix_type full
_refine_ls_number_parameters 172
_refine_ls_number_reflns 2165
_refine_ls_number_restraints 0
_refine_ls_restrained_S_all 1.108
_refine_ls_R_factor_all 0.0612
_refine_ls_R_factor_gt 0.0457
_refine_ls_shift/su_max 0.000
_refine_ls_shift/su_mean 0.000
_refine_ls_structure_factor_coef Fsqd
_refine_ls_weighting_details 'calc w=1/[\s^2^(Fo^2^)+(0.0527P)^2^+0.0000P] where P=(Fo^2^+2Fc^2^)/3'
_refine_ls_weighting_scheme calc
_refine_ls_wR_factor_gt 0.0957
_refine_ls_wR_factor_ref 0.1020
_reflns_number_gt 1768
_reflns_number_total 2165
_reflns_threshold_expression >2sigma(I)
_cod_data_source_file ja074962i-file002.cif
_cod_data_source_block 2
_cod_original_cell_volume 1126.7(6)
_cod_database_code 4110303

loop_
_symmetry_equiv_pos_as_xyz
'x, y, z'
'-x, y+1/2, -z+1/2'
'-x, -y, -z'
'x, -y-1/2, z-1/2'

loop_
_atom_site_label
_atom_site_type_symbol
_atom_site_fract_x
_atom_site_fract_y
_atom_site_fract_z
_atom_site_U_iso_or_equiv
_atom_site_adp_type
_atom_site_occupancy
_atom_site_symmetry_multiplicity
_atom_site_calc_flag
_atom_site_refinement_flags
Co1 Co 0.56433(5) 0.02083(5) 0.09969(3) 0.02454(17) Uani 1 1 d .
O3 O 0.4159(3) 0.3589(3) 0.28107(16) 0.0421(7) Uani 1 1 d .
O2 O 0.4393(2) 0.1727(3) 0.17090(16) 0.0331(6) Uani 1 1 d .
N2 N 0.5527(3) 0.1510(4) -0.02767(19) 0.0337(7) Uani 1 1 d .
N1 N 0.7668(3) -0.0682(4) 0.08812(18) 0.0300(7) Uani 1 1 d .
O1 O 0.6947(2) 0.2349(3) 0.14823(15) 0.0291(5) Uani 1 1 d .
C11 C 0.4846(4) 0.2871(4) 0.2233(2) 0.0276(8) Uani 1 1 d .
N3 N 0.5967(3) 0.2901(4) -0.0455(2) 0.0371(7) Uani 1 1 d .
C9 C 0.8703(4) 0.0394(4) 0.1162(2) 0.0297(8) Uani 1 1 d .
C1 C 0.7997(5) -0.2241(5) 0.0601(3) 0.0461(11) Uani 1 1 d .
H1A H 0.7302 -0.2978 0.0397 0.055 Uiso 1 1 calc R
C4 C 1.0098(4) -0.0078(5) 0.1153(2) 0.0423(10) Uani 1 1 d .
C8 C 0.8336(4) 0.2040(4) 0.1498(2) 0.0285(8) Uani 1 1 d .
C7 C 0.9317(4) 0.3176(6) 0.1784(2) 0.0409(9) Uani 1 1 d .
H7A H 0.9068 0.4257 0.2000 0.049 Uiso 1 1 calc R
C6 C 1.0717(4) 0.2704(7) 0.1751(3) 0.0548(12) Uani 1 1 d .
H6A H 1.1390 0.3484 0.1943 0.066 Uiso 1 1 calc R
C3 C 1.0396(5) -0.1772(7) 0.0861(3) 0.0568(13) Uani 1 1 d .
H3A H 1.1301 -0.2158 0.0849 0.068 Uiso 1 1 calc R
C5 C 1.1095(4) 0.1131(7) 0.1444(3) 0.0534(12) Uani 1 1 d .
H5A H 1.2023 0.0846 0.1424 0.064 Uiso 1 1 calc R
C10 C 0.6336(4) 0.3396(5) 0.2161(2) 0.0369(9) Uani 1 1 d .
H10A H 0.6399 0.4612 0.2005 0.044 Uiso 1 1 calc R
H10B H 0.6817 0.3220 0.2727 0.044 Uiso 1 1 calc R
C2 C 0.9365(6) -0.2821(6) 0.0601(3) 0.0575(13) Uani 1 1 d .
H2A H 0.9558 -0.3945 0.0419 0.069 Uiso 1 1 calc R
N4 N 0.6422(5) 0.4224(5) -0.0613(3) 0.0775(14) Uani 1 1 d .

loop_
_atom_site_aniso_label
_atom_site_aniso_U_11
_atom_site_aniso_U_22
_atom_site_aniso_U_33
_atom_site_aniso_U_23
_atom_site_aniso_U_13
_atom_site_aniso_U_12
Co1 0.0252(3) 0.0244(2) 0.0241(3) -0.00501(18) 0.00305(17) -0.00424(19)
O3 0.0352(17) 0.0568(17) 0.0349(14) -0.0193(12) 0.0111(12) -0.0009(13)
O2 0.0251(14) 0.0365(13) 0.0380(14) -0.0115(11) 0.0046(10) -0.0018(10)
N2 0.046(2) 0.0258(15) 0.0296(15) -0.0010(12) -0.0022(13) -0.0133(14)
N1 0.0349(19) 0.0264(14) 0.0292(15) 0.0032(12) 0.0115(13) 0.0030(12)
O1 0.0207(14) 0.0351(13) 0.0315(13) -0.0144(10) 0.0021(9) 0.0002(10)
C11 0.030(2) 0.0276(17) 0.0255(18) -0.0023(14) 0.0021(14) 0.0011(14)
N3 0.039(2) 0.0356(18) 0.0366(18) -0.0016(14) 0.0045(14) -0.0039(15)
C9 0.029(2) 0.0374(19) 0.0230(17) 0.0083(14) 0.0088(14) 0.0049(15)
C1 0.063(3) 0.031(2) 0.046(2) 0.0012(17) 0.024(2) 0.0047(19)
C4 0.032(2) 0.066(3) 0.0294(19) 0.0172(18) 0.0088(16) 0.015(2)
C8 0.022(2) 0.0425(19) 0.0211(17) 0.0015(14) 0.0026(13) -0.0034(15)
C7 0.037(3) 0.058(2) 0.0284(19) -0.0052(17) 0.0044(16) -0.0143(19)
C6 0.033(3) 0.094(4) 0.037(2) 0.007(2) -0.0023(18) -0.024(2)
C3 0.052(3) 0.077(3) 0.042(2) 0.022(2) 0.019(2) 0.039(3)
C5 0.026(2) 0.100(4) 0.035(2) 0.020(2) 0.0051(17) 0.004(2)
C10 0.033(2) 0.042(2) 0.036(2) -0.0148(16) 0.0109(16) -0.0030(16)
C2 0.079(4) 0.045(3) 0.050(3) 0.012(2) 0.028(2) 0.031(3)
N4 0.100(4) 0.036(2) 0.097(3) 0.007(2) 0.010(3) -0.027(2)

loop_
_atom_type_symbol
_atom_type_description
_atom_type_scat_dispersion_real
_atom_type_scat_dispersion_imag
_atom_type_scat_source
C C 0.0033 0.0016 'International Tables Vol C Tables 4.2.6.8 and 6.1.1.4'
H H 0.0000 0.0000 'International Tables Vol C Tables 4.2.6.8 and 6.1.1.4'
N N 0.0061 0.0033 'International Tables Vol C Tables 4.2.6.8 and 6.1.1.4'
O O 0.0106 0.0060 'International Tables Vol C Tables 4.2.6.8 and 6.1.1.4'
Co Co 0.3494 0.9721 'International Tables Vol C Tables 4.2.6.8 and 6.1.1.4'

loop_
_geom_angle_atom_site_label_1
_geom_angle_atom_site_label_2
_geom_angle_atom_site_label_3
_geom_angle
_geom_angle_site_symmetry_1
_geom_angle_site_symmetry_3
O2 Co1 N2 108.89(11) . 3_655
O2 Co1 N1 144.55(10) . .
N2 Co1 N1 104.82(12) 3_655 .
O2 Co1 N2 100.31(11) . .
N2 Co1 N2 79.46(12) 3_655 .
N1 Co1 N2 96.25(11) . .
O2 Co1 O3 86.63(10) . 2_645
N2 Co1 O3 95.68(11) 3_655 2_645
N1 Co1 O3 79.38(10) . 2_645
N2 Co1 O3 172.50(10) . 2_645
O2 Co1 O1 74.73(9) . .
N2 Co1 O1 167.13(10) 3_655 .
N1 Co1 O1 74.84(10) . .
N2 Co1 O1 87.77(9) . .
O3 Co1 O1 96.87(10) 2_645 .
C11 O3 Co1 142.2(2) . 2_655
C11 O2 Co1 122.3(2) . .
N3 N2 Co1 131.9(3) . 3_655
N3 N2 Co1 127.4(2) . .
Co1 N2 Co1 100.54(12) 3_655 .
C1 N1 C9 118.2(3) . .
C1 N1 Co1 124.2(3) . .
C9 N1 Co1 117.5(2) . .
C8 O1 C10 120.5(2) . .
C8 O1 Co1 115.81(19) . .
C10 O1 Co1 114.39(19) . .
O3 C11 O2 124.5(3) . .
O3 C11 C10 117.7(3) . .
O2 C11 C10 117.8(3) . .
N4 N3 N2 178.1(4) . .
N1 C9 C4 123.0(3) . .
N1 C9 C8 117.8(3) . .
C4 C9 C8 119.2(3) . .
N1 C1 C2 121.9(4) . .
C9 C4 C5 118.9(4) . .
C9 C4 C3 116.6(4) . .
C5 C4 C3 124.5(4) . .
C7 C8 O1 125.3(3) . .
C7 C8 C9 120.7(3) . .
O1 C8 C9 114.0(3) . .
C8 C7 C6 119.5(4) . .
C5 C6 C7 120.9(4) . .
C2 C3 C4 119.6(4) . .
C6 C5 C4 120.7(4) . .
O1 C10 C11 108.2(3) . .
C3 C2 C1 120.6(4) . .

loop_
_geom_bond_atom_site_label_1
_geom_bond_atom_site_label_2
_geom_bond_distance
_geom_bond_site_symmetry_2
Co1 O2 2.014(2) .
Co1 N2 2.041(3) 3_655
Co1 N1 2.097(3) .
Co1 N2 2.161(3) .
Co1 O3 2.188(2) 2_645
Co1 O1 2.197(2) .
O3 C11 1.238(4) .
O3 Co1 2.188(2) 2_655
O2 C11 1.256(4) .
N2 N3 1.188(4) .
N2 Co1 2.041(3) 3_655
N1 C1 1.317(4) .
N1 C9 1.364(5) .
O1 C8 1.370(4) .
O1 C10 1.440(4) .
C11 C10 1.511(5) .
N3 N4 1.141(4) .
C9 C4 1.405(5) .
C9 C8 1.417(5) .
C1 C2 1.404(6) .
C4 C5 1.407(6) .
C4 C3 1.412(6) .
C8 C7 1.358(5) .
C7 C6 1.411(6) .
C6 C5 1.353(7) .
C3 C2 1.339(7) .
